data_4315173
loop_
_publ_author_name
'Igor L. Fedushkin'
'Olga V. Maslova'
'Markus Hummert'
'Herbert Schumann'

_publ_section_title
;
 One- and Two-Electron-Transfer Reactions of (dpp-Bian)Sm(dme)3
;
_journal_name_full 'Inorganic Chemistry'
_journal_page_first 2901
_journal_page_last 2910
_journal_paper_doi 10.1021/ic902439x
_journal_volume 49
_journal_year 2010
_chemical_formula_sum 'C98 H118 Br2 N4 O4 Sm2'
_chemical_formula_weight 1876.48
_chemical_name_systematic
;
 ?
;
_space_group_IT_number 2
_symmetry_cell_setting triclinic
_symmetry_space_group_name_Hall '-P 1'
_symmetry_space_group_name_H-M 'P -1'
_atom_sites_solution_hydrogens geom
_atom_sites_solution_primary direct
_atom_sites_solution_secondary difmap
_audit_creation_method SHELXL-97
_cell_angle_alpha 64.940(5)
_cell_angle_beta 83.343(5)
_cell_angle_gamma 86.159(5)
_cell_formula_units_Z 1
_cell_length_a 11.854(5)
_cell_length_b 14.296(5)
_cell_length_c 14.505(5)
_cell_measurement_reflns_used 10389
_cell_measurement_temperature 150(2)
_cell_measurement_theta_max 32.3414
_cell_measurement_theta_min 3.0810
_cell_volume 2211.2(14)
_computing_cell_refinement
;
        CrysAlis RED, Oxford Diffraction Ltd.,
        Version 1.171.29.10 (release 13-04-2006 CrysAlis171 .NET)
        (compiled Apr 13 2006,12:24:59)
;
_computing_data_collection
;
        CrysAlis CCD, Oxford Diffraction Ltd.,
        Version 1.171.29.10 (release 13-04-2006 CrysAlis171 .NET)
        (compiled Apr 13 2006,12:24:59)
;
_computing_data_reduction
;
        CrysAlis RED, Oxford Diffraction Ltd.,
        Version 1.171.29.10 (release 13-04-2006 CrysAlis171 .NET)
        (compiled Apr 13 2006,12:24:59)
;
_computing_structure_refinement 'SHELXL-97 (Sheldrick, 1997)'
_computing_structure_solution 'SIR97 - J. Appl. Cryst. (1999) 32, 115-119'
_diffrn_ambient_temperature 150(2)
_diffrn_detector_area_resol_mean 16.3031
_diffrn_measured_fraction_theta_full 0.998
_diffrn_measured_fraction_theta_max 0.998
_diffrn_measurement_device_type 'Oxford Diffraction Xcalibur S Sapphire'
_diffrn_measurement_method \w
_diffrn_orient_matrix_UB_12 0.0140022189
_diffrn_orient_matrix_UB_13 0.0379793495
_diffrn_orient_matrix_UB_21 -0.0169331356
_diffrn_orient_matrix_UB_22 -0.0489902776
_diffrn_orient_matrix_UB_23 0.0384094763
_diffrn_orient_matrix_UB_31 0.0555386831
_diffrn_orient_matrix_UB_32 -0.0201366624
_diffrn_orient_matrix_UB_33 -0.0050479361
_diffrn_radiation_monochromator graphite
_diffrn_radiation_source 'Enhance (Mo) X-ray Source'
_diffrn_radiation_type MoK\a
_diffrn_radiation_wavelength 0.71069
_diffrn_reflns_av_R_equivalents 0.0462
_diffrn_reflns_av_sigmaI/netI 0.0985
_diffrn_reflns_limit_h_max 16
_diffrn_reflns_limit_h_min -16
_diffrn_reflns_limit_k_max 20
_diffrn_reflns_limit_k_min -18
_diffrn_reflns_limit_l_max 20
_diffrn_reflns_limit_l_min -19
_diffrn_reflns_number 30060
_diffrn_reflns_theta_full 30.00
_diffrn_reflns_theta_max 30.00
_diffrn_reflns_theta_min 3.09
_exptl_absorpt_coefficient_mu 2.271
_exptl_absorpt_correction_T_max 0.8949
_exptl_absorpt_correction_T_min 0.7883
_exptl_absorpt_correction_type multi-scan
_exptl_absorpt_process_details
;
CrysAlis RED, Oxford Diffraction Ltd.,
Version 1.171.32.5 (release 08-05-2007 CrysAlis171 .NET)
(compiled May  8 2007,13:10:02)
Empirical absorption correction using spherical harmonics,
implemented in SCALE3 ABSPACK scaling algorithm.
;
_exptl_crystal_colour green
_exptl_crystal_density_diffrn 1.409
_exptl_crystal_density_method 'not measured'
_exptl_crystal_description block
_exptl_crystal_F_000 960
_exptl_crystal_size_max 0.11
_exptl_crystal_size_mid 0.09
_exptl_crystal_size_min 0.05
_refine_diff_density_max 0.937
_refine_diff_density_min -0.813
_refine_diff_density_rms 0.098
_refine_ls_extinction_method none
_refine_ls_goodness_of_fit_ref 0.898
_refine_ls_hydrogen_treatment constr
_refine_ls_matrix_type full
_refine_ls_number_parameters 506
_refine_ls_number_reflns 12858
_refine_ls_number_restraints 0
_refine_ls_restrained_S_all 0.898
_refine_ls_R_factor_all 0.0658
_refine_ls_R_factor_gt 0.0349
_refine_ls_shift/su_max 0.001
_refine_ls_shift/su_mean 0.000
_refine_ls_structure_factor_coef Fsqd
_refine_ls_weighting_details 'calc w=1/[\s^2^(Fo^2^)+(0.0150P)^2^+0.0000P] where P=(Fo^2^+2Fc^2^)/3'
_refine_ls_weighting_scheme calc
_refine_ls_wR_factor_gt 0.0498
_refine_ls_wR_factor_ref 0.0553
_reflns_number_gt 8733
_reflns_number_total 12858
_reflns_threshold_expression >2sigma(I)
_cod_data_source_file ic902439x_si_001.cif
_cod_data_source_block xmh198
_cod_database_code 4315173

loop_
_symmetry_equiv_pos_as_xyz
'x, y, z'
'-x, -y, -z'

loop_
_atom_site_label
_atom_site_type_symbol
_atom_site_fract_x
_atom_site_fract_y
_atom_site_fract_z
_atom_site_U_iso_or_equiv
_atom_site_adp_type
_atom_site_occupancy
_atom_site_symmetry_multiplicity
_atom_site_calc_flag
_atom_site_refinement_flags
_atom_site_disorder_assembly
_atom_site_disorder_group
C1 C 0.96722(19) 0.81003(18) 0.38790(18) 0.0164(5) Uani 1 1 d . . .
C2 C 1.0808(2) 0.83187(19) 0.35585(18) 0.0199(6) Uani 1 1 d . . .
C3 C 1.1452(2) 0.79084(19) 0.44644(18) 0.0202(6) Uani 1 1 d . . .
C4 C 1.06556(19) 0.74104(18) 0.53196(17) 0.0162(5) Uani 1 1 d . . .
C5 C 0.95423(19) 0.75180(18) 0.49991(18) 0.0182(5) Uani 1 1 d . . .
C6 C 0.8673(2) 0.70445(19) 0.57480(18) 0.0221(6) Uani 1 1 d . . .
H6 H 0.7918 0.7079 0.5576 0.027 Uiso 1 1 calc R . .
C7 C 0.8926(2) 0.6505(2) 0.67786(19) 0.0257(6) Uani 1 1 d . . .
H7 H 0.8321 0.6196 0.7290 0.031 Uiso 1 1 calc R . .
C8 C 1.0001(2) 0.64099(19) 0.70696(18) 0.0228(6) Uani 1 1 d . . .
H8 H 1.0133 0.6041 0.7768 0.027 Uiso 1 1 calc R . .
C9 C 1.0923(2) 0.68694(19) 0.63142(18) 0.0207(6) Uani 1 1 d . . .
C10 C 1.2092(2) 0.6838(2) 0.64745(19) 0.0244(6) Uani 1 1 d . . .
H10 H 1.2328 0.6476 0.7142 0.029 Uiso 1 1 calc R . .
C11 C 1.2869(2) 0.7330(2) 0.5665(2) 0.0267(6) Uani 1 1 d . . .
H11 H 1.3642 0.7310 0.5787 0.032 Uiso 1 1 calc R . .
C12 C 1.2575(2) 0.7870(2) 0.46516(19) 0.0252(6) Uani 1 1 d . . .
H12 H 1.3142 0.8201 0.4107 0.030 Uiso 1 1 calc R . .
C13 C 1.2363(2) 0.8763(2) 0.22032(18) 0.0222(6) Uani 1 1 d . . .
C14 C 1.3048(2) 0.9649(2) 0.17390(18) 0.0252(6) Uani 1 1 d . . .
C15 C 1.4171(2) 0.9524(2) 0.1380(2) 0.0350(7) Uani 1 1 d . . .
H15 H 1.4635 1.0114 0.1045 0.042 Uiso 1 1 calc R . .
C16 C 1.4621(2) 0.8577(3) 0.1497(2) 0.0389(8) Uani 1 1 d . . .
H16 H 1.5392 0.8513 0.1264 0.047 Uiso 1 1 calc R . .
C17 C 1.3952(2) 0.7719(2) 0.1952(2) 0.0337(7) Uani 1 1 d . . .
H17 H 1.4269 0.7063 0.2035 0.040 Uiso 1 1 calc R . .
C18 C 1.2810(2) 0.7796(2) 0.22964(18) 0.0241(6) Uani 1 1 d . . .
C19 C 1.2098(2) 0.6824(2) 0.2725(2) 0.0288(7) Uani 1 1 d . . .
H19 H 1.1355 0.6987 0.3033 0.035 Uiso 1 1 calc R . .
C20 C 1.1849(3) 0.6531(2) 0.1876(2) 0.0429(8) Uani 1 1 d . . .
H20A H 1.1417 0.7092 0.1384 0.064 Uiso 1 1 calc R . .
H20B H 1.1404 0.5899 0.2171 0.064 Uiso 1 1 calc R . .
H20C H 1.2566 0.6412 0.1528 0.064 Uiso 1 1 calc R . .
C21 C 1.2646(3) 0.5905(2) 0.3569(2) 0.0449(8) Uani 1 1 d . . .
H21A H 1.2139 0.5314 0.3837 0.067 Uiso 1 1 calc R . .
H21B H 1.2776 0.6094 0.4123 0.067 Uiso 1 1 calc R . .
H21C H 1.3372 0.5719 0.3286 0.067 Uiso 1 1 calc R . .
C22 C 1.2616(2) 1.0696(2) 0.1680(2) 0.0306(7) Uani 1 1 d . . .
H22 H 1.1779 1.0734 0.1625 0.037 Uiso 1 1 calc R . .
C23 C 1.3145(3) 1.1614(2) 0.0761(2) 0.0468(8) Uani 1 1 d . . .
H23A H 1.3956 1.1636 0.0824 0.070 Uiso 1 1 calc R . .
H23B H 1.2769 1.2255 0.0736 0.070 Uiso 1 1 calc R . .
H23C H 1.3051 1.1542 0.0132 0.070 Uiso 1 1 calc R . .
C24 C 1.2791(2) 1.0777(2) 0.2667(2) 0.0411(8) Uani 1 1 d . . .
H24A H 1.3606 1.0750 0.2739 0.062 Uiso 1 1 calc R . .
H24B H 1.2418 1.0202 0.3250 0.062 Uiso 1 1 calc R . .
H24C H 1.2463 1.1433 0.2647 0.062 Uiso 1 1 calc R . .
C25 C 0.77778(19) 0.7945(2) 0.35124(18) 0.0208(6) Uani 1 1 d . . .
C26 C 0.6834(2) 0.8424(2) 0.38453(19) 0.0256(6) Uani 1 1 d . . .
C27 C 0.5826(2) 0.7895(2) 0.4206(2) 0.0355(7) Uani 1 1 d . . .
H27 H 0.5190 0.8208 0.4437 0.043 Uiso 1 1 calc R . .
C28 C 0.5720(2) 0.6925(3) 0.4240(2) 0.0382(8) Uani 1 1 d . . .
H28 H 0.5024 0.6570 0.4504 0.046 Uiso 1 1 calc R . .
C29 C 0.6630(2) 0.6475(2) 0.3888(2) 0.0364(7) Uani 1 1 d . . .
H29 H 0.6553 0.5810 0.3905 0.044 Uiso 1 1 calc R . .
C30 C 0.7655(2) 0.6972(2) 0.35084(18) 0.0236(6) Uani 1 1 d . . .
C31 C 0.8629(2) 0.6468(2) 0.30930(19) 0.0284(6) Uani 1 1 d . . .
H31 H 0.9215 0.7005 0.2711 0.034 Uiso 1 1 calc R . .
C32 C 0.8248(3) 0.6087(2) 0.2340(2) 0.0391(8) Uani 1 1 d . . .
H32A H 0.7724 0.5514 0.2707 0.059 Uiso 1 1 calc R . .
H32B H 0.8912 0.5850 0.2023 0.059 Uiso 1 1 calc R . .
H32C H 0.7862 0.6653 0.1810 0.059 Uiso 1 1 calc R . .
C33 C 0.9193(2) 0.5583(2) 0.3956(2) 0.0348(7) Uani 1 1 d . . .
H33A H 0.9456 0.5844 0.4418 0.052 Uiso 1 1 calc R . .
H33B H 0.9842 0.5302 0.3663 0.052 Uiso 1 1 calc R . .
H33C H 0.8642 0.5038 0.4338 0.052 Uiso 1 1 calc R . .
C34 C 0.6912(2) 0.9485(2) 0.38254(19) 0.0275(6) Uani 1 1 d . . .
H34 H 0.7624 0.9802 0.3391 0.033 Uiso 1 1 calc R . .
C35 C 0.5914(2) 1.0206(2) 0.3349(2) 0.0444(9) Uani 1 1 d . . .
H35A H 0.5854 1.0239 0.2668 0.067 Uiso 1 1 calc R . .
H35B H 0.6044 1.0900 0.3292 0.067 Uiso 1 1 calc R . .
H35C H 0.5208 0.9940 0.3784 0.067 Uiso 1 1 calc R . .
C36 C 0.7002(3) 0.9435(2) 0.4891(2) 0.0446(8) Uani 1 1 d . . .
H36A H 0.6328 0.9103 0.5344 0.067 Uiso 1 1 calc R . .
H36B H 0.7052 1.0136 0.4842 0.067 Uiso 1 1 calc R . .
H36C H 0.7683 0.9033 0.5168 0.067 Uiso 1 1 calc R . .
C37 C 0.7171(2) 1.0799(2) 0.0549(2) 0.0374(7) Uani 1 1 d . . .
H37A H 0.6451 1.1155 0.0616 0.056 Uiso 1 1 calc R . .
H37B H 0.7025 1.0080 0.0698 0.056 Uiso 1 1 calc R . .
H37C H 0.7534 1.1146 -0.0149 0.056 Uiso 1 1 calc R . .
C38 C 0.8112(2) 1.1842(2) 0.1134(2) 0.0317(7) Uani 1 1 d . . .
H38A H 0.7394 1.2254 0.1021 0.038 Uiso 1 1 calc R . .
H38B H 0.8663 1.2181 0.0530 0.038 Uiso 1 1 calc R . .
C39 C 0.8570(2) 1.1792(2) 0.2069(2) 0.0332(7) Uani 1 1 d . . .
H39A H 0.8875 1.2471 0.1933 0.040 Uiso 1 1 calc R . .
H39B H 0.7956 1.1619 0.2635 0.040 Uiso 1 1 calc R . .
C40 C 0.9839(2) 1.0843(2) 0.3317(2) 0.0393(8) Uani 1 1 d . . .
H40A H 1.0245 1.1450 0.3242 0.059 Uiso 1 1 calc R . .
H40B H 1.0349 1.0236 0.3542 0.059 Uiso 1 1 calc R . .
H40C H 0.9181 1.0726 0.3826 0.059 Uiso 1 1 calc R . .
C41 C 0.5919(3) 0.4888(3) 0.1439(3) 0.0693(12) Uani 1 1 d . . .
H41 H 0.6410 0.5461 0.1126 0.083 Uiso 1 1 calc R . .
C42 C 0.5833(4) 0.4242(5) 0.0981(4) 0.0944(16) Uani 1 1 d . . .
H42 H 0.6259 0.4370 0.0344 0.113 Uiso 1 1 calc R . .
C43 C 0.5146(5) 0.3421(5) 0.1427(5) 0.112(2) Uani 1 1 d . . .
H43 H 0.5098 0.2962 0.1113 0.134 Uiso 1 1 calc R . .
C44 C 0.4519(4) 0.3256(4) 0.2334(5) 0.1010(19) Uani 1 1 d . . .
H44 H 0.4019 0.2690 0.2645 0.121 Uiso 1 1 calc R . .
C45 C 0.4610(4) 0.3900(4) 0.2791(3) 0.0817(14) Uani 1 1 d . . .
H45 H 0.4185 0.3777 0.3427 0.098 Uiso 1 1 calc R . .
C46 C 0.5300(3) 0.4710(3) 0.2344(3) 0.0646(11) Uani 1 1 d . . .
H46 H 0.5357 0.5163 0.2662 0.077 Uiso 1 1 calc R . .
C47 C 0.8955(4) 0.5487(3) 0.9880(3) 0.0730(12) Uani 1 1 d . . .
H47 H 0.8232 0.5827 0.9797 0.088 Uiso 1 1 calc R . .
C48 C 0.9856(4) 0.5921(3) 1.0061(3) 0.0690(13) Uani 1 1 d . . .
H48 H 0.9754 0.6567 1.0104 0.083 Uiso 1 1 calc R . .
C49 C 0.9116(4) 0.4556(3) 0.9822(3) 0.0685(12) Uani 1 1 d . . .
H49 H 0.8501 0.4245 0.9699 0.082 Uiso 1 1 calc R . .
N1 N 0.88474(15) 0.84436(16) 0.31800(15) 0.0186(5) Uani 1 1 d . . .
N2 N 1.11922(16) 0.88855(16) 0.25315(15) 0.0214(5) Uani 1 1 d . . .
O1 O 0.79107(14) 1.08228(14) 0.12611(13) 0.0255(4) Uani 1 1 d . . .
O2 O 0.94599(14) 1.10123(14) 0.23486(13) 0.0287(4) Uani 1 1 d . . .
Br1 Br 0.93579(2) 0.87078(2) 0.034358(19) 0.02726(7) Uani 1 1 d . . .
Sm1 Sm 0.965359(12) 0.967224(11) 0.171041(11) 0.01983(4) Uani 1 1 d . . .

loop_
_atom_site_aniso_label
_atom_site_aniso_U_11
_atom_site_aniso_U_22
_atom_site_aniso_U_33
_atom_site_aniso_U_23
_atom_site_aniso_U_13
_atom_site_aniso_U_12
C1 0.0135(12) 0.0165(14) 0.0205(13) -0.0089(11) -0.0013(10) -0.0015(10)
C2 0.0206(13) 0.0205(15) 0.0186(13) -0.0086(11) -0.0003(11) 0.0002(11)
C3 0.0203(13) 0.0202(15) 0.0222(14) -0.0116(11) 0.0013(11) -0.0005(11)
C4 0.0187(12) 0.0179(14) 0.0158(12) -0.0104(11) -0.0036(10) 0.0007(10)
C5 0.0194(13) 0.0156(14) 0.0194(13) -0.0083(11) 0.0034(10) -0.0004(11)
C6 0.0195(13) 0.0241(15) 0.0249(14) -0.0123(12) -0.0011(11) -0.0036(11)
C7 0.0291(15) 0.0250(16) 0.0214(14) -0.0101(12) 0.0082(12) -0.0063(12)
C8 0.0332(15) 0.0210(15) 0.0143(13) -0.0071(11) -0.0063(11) 0.0037(12)
C9 0.0280(14) 0.0169(14) 0.0197(13) -0.0105(11) -0.0017(11) 0.0016(11)
C10 0.0278(15) 0.0271(16) 0.0197(14) -0.0105(12) -0.0084(12) 0.0065(12)
C11 0.0195(14) 0.0377(18) 0.0295(16) -0.0192(14) -0.0078(12) 0.0017(12)
C12 0.0203(14) 0.0330(17) 0.0220(14) -0.0115(13) -0.0014(11) -0.0002(12)
C13 0.0182(13) 0.0334(17) 0.0137(13) -0.0082(12) -0.0018(10) -0.0042(12)
C14 0.0203(14) 0.0350(17) 0.0179(14) -0.0083(12) -0.0009(11) -0.0041(12)
C15 0.0273(15) 0.043(2) 0.0359(17) -0.0176(15) 0.0082(13) -0.0179(14)
C16 0.0233(16) 0.053(2) 0.0381(18) -0.0199(16) 0.0073(13) -0.0012(15)
C17 0.0280(16) 0.040(2) 0.0287(16) -0.0120(14) 0.0013(13) 0.0051(14)
C18 0.0214(14) 0.0315(17) 0.0184(14) -0.0100(12) 0.0013(11) -0.0025(12)
C19 0.0273(15) 0.0307(17) 0.0262(15) -0.0111(13) 0.0018(12) 0.0013(13)
C20 0.054(2) 0.038(2) 0.0394(19) -0.0181(16) -0.0007(16) -0.0114(16)
C21 0.052(2) 0.040(2) 0.0311(18) -0.0039(15) 0.0006(15) -0.0011(16)
C22 0.0265(15) 0.0316(17) 0.0328(16) -0.0124(14) 0.0005(13) -0.0088(13)
C23 0.046(2) 0.034(2) 0.055(2) -0.0149(17) 0.0061(16) -0.0148(16)
C24 0.0400(18) 0.049(2) 0.0448(19) -0.0282(17) -0.0110(15) -0.0017(16)
C25 0.0158(13) 0.0289(16) 0.0145(13) -0.0058(11) -0.0004(10) -0.0036(11)
C26 0.0172(13) 0.0368(18) 0.0198(14) -0.0091(13) -0.0007(11) -0.0015(12)
C27 0.0199(15) 0.048(2) 0.0366(18) -0.0169(16) 0.0021(13) -0.0034(14)
C28 0.0206(15) 0.056(2) 0.0380(18) -0.0186(17) 0.0026(13) -0.0155(15)
C29 0.0332(17) 0.0398(19) 0.0375(18) -0.0168(15) 0.0002(14) -0.0131(15)
C30 0.0232(14) 0.0311(17) 0.0161(13) -0.0087(12) -0.0041(11) -0.0039(12)
C31 0.0349(16) 0.0255(16) 0.0240(15) -0.0106(13) 0.0040(12) -0.0039(13)
C32 0.054(2) 0.0339(19) 0.0325(17) -0.0184(15) 0.0011(15) -0.0036(15)
C33 0.0406(18) 0.0333(18) 0.0297(16) -0.0135(14) -0.0014(13) 0.0026(14)
C34 0.0230(14) 0.0354(18) 0.0237(15) -0.0133(13) -0.0001(11) 0.0044(13)
C35 0.0336(17) 0.047(2) 0.0441(19) -0.0132(16) -0.0023(14) 0.0136(16)
C36 0.059(2) 0.036(2) 0.044(2) -0.0231(16) -0.0054(16) 0.0119(17)
C37 0.0293(16) 0.047(2) 0.0370(18) -0.0175(16) -0.0118(14) 0.0022(15)
C38 0.0369(17) 0.0230(16) 0.0361(17) -0.0140(14) -0.0046(13) 0.0053(13)
C39 0.0401(17) 0.0256(17) 0.0367(17) -0.0169(14) -0.0037(14) 0.0069(14)
C40 0.0413(18) 0.044(2) 0.0438(19) -0.0284(16) -0.0094(15) 0.0054(15)
C41 0.050(2) 0.065(3) 0.085(3) -0.022(3) -0.007(2) -0.013(2)
C42 0.065(3) 0.143(5) 0.095(4) -0.070(4) -0.006(3) -0.003(3)
C43 0.071(4) 0.126(5) 0.202(7) -0.128(6) -0.039(4) 0.021(4)
C44 0.073(4) 0.040(3) 0.175(6) -0.025(4) -0.031(4) -0.001(3)
C45 0.062(3) 0.081(4) 0.071(3) -0.003(3) -0.005(2) 0.002(3)
C46 0.047(2) 0.072(3) 0.085(3) -0.042(3) -0.016(2) 0.012(2)
C47 0.092(3) 0.050(3) 0.060(3) -0.014(2) 0.031(2) -0.021(2)
C48 0.122(4) 0.035(2) 0.054(2) -0.031(2) 0.047(2) -0.037(3)
C49 0.097(3) 0.062(3) 0.051(2) -0.030(2) 0.019(2) -0.040(3)
N1 0.0129(10) 0.0219(12) 0.0204(11) -0.0087(9) -0.0014(9) 0.0007(9)
N2 0.0192(11) 0.0246(13) 0.0177(11) -0.0062(10) 0.0010(9) -0.0047(9)
O1 0.0265(10) 0.0264(11) 0.0251(10) -0.0114(9) -0.0083(8) 0.0030(8)
O2 0.0299(10) 0.0312(12) 0.0309(11) -0.0188(9) -0.0040(8) 0.0025(9)
Br1 0.04297(17) 0.02297(16) 0.01626(14) -0.00855(12) -0.00012(12) -0.00605(13)
Sm1 0.02181(7) 0.01905(8) 0.01799(7) -0.00760(6) -0.00047(5) 0.00009(5)

loop_
_atom_type_symbol
_atom_type_description
_atom_type_scat_dispersion_real
_atom_type_scat_dispersion_imag
_atom_type_scat_source
C C 0.0033 0.0016 'International Tables Vol C Tables 4.2.6.8 and 6.1.1.4'
H H 0.0000 0.0000 'International Tables Vol C Tables 4.2.6.8 and 6.1.1.4'
N N 0.0061 0.0033 'International Tables Vol C Tables 4.2.6.8 and 6.1.1.4'
O O 0.0106 0.0060 'International Tables Vol C Tables 4.2.6.8 and 6.1.1.4'
Br Br -0.2901 2.4595 'International Tables Vol C Tables 4.2.6.8 and 6.1.1.4'
Sm Sm -0.1638 3.4418 'International Tables Vol C Tables 4.2.6.8 and 6.1.1.4'

loop_
_geom_angle_atom_site_label_1
_geom_angle_atom_site_label_2
_geom_angle_atom_site_label_3
_geom_angle
_geom_angle_site_symmetry_1
_geom_angle_site_symmetry_3
_geom_angle_publ_flag
C2 C1 N1 121.2(2) . . ?
C2 C1 C5 108.9(2) . . ?
N1 C1 C5 129.9(2) . . ?
C2 C1 Sm1 76.21(14) . . ?
N1 C1 Sm1 46.24(11) . . ?
C5 C1 Sm1 166.69(16) . . ?
C1 C2 N2 122.1(2) . . ?
C1 C2 C3 108.6(2) . . ?
N2 C2 C3 129.3(2) . . ?
C1 C2 Sm1 77.02(14) . . ?
N2 C2 Sm1 46.37(11) . . ?
C3 C2 Sm1 165.16(18) . . ?
C12 C3 C4 117.0(2) . . ?
C12 C3 C2 136.5(2) . . ?
C4 C3 C2 106.4(2) . . ?
C9 C4 C3 125.0(2) . . ?
C9 C4 C5 124.9(2) . . ?
C3 C4 C5 110.1(2) . . ?
C6 C5 C4 116.9(2) . . ?
C6 C5 C1 137.0(2) . . ?
C4 C5 C1 106.0(2) . . ?
C5 C6 C7 119.0(2) . . ?
C8 C7 C6 123.1(2) . . ?
C7 C8 C9 119.4(2) . . ?
C4 C9 C8 116.6(2) . . ?
C4 C9 C10 116.3(2) . . ?
C8 C9 C10 127.1(2) . . ?
C11 C10 C9 119.6(2) . . ?
C10 C11 C12 122.9(2) . . ?
C3 C12 C11 119.1(2) . . ?
C18 C13 C14 120.3(2) . . ?
C18 C13 N2 121.0(2) . . ?
C14 C13 N2 118.6(2) . . ?
C15 C14 C13 117.9(3) . . ?
C15 C14 C22 120.2(3) . . ?
C13 C14 C22 121.8(2) . . ?
C16 C15 C14 122.0(3) . . ?
C15 C16 C17 119.9(3) . . ?
C16 C17 C18 121.0(3) . . ?
C17 C18 C13 118.9(3) . . ?
C17 C18 C19 118.1(2) . . ?
C13 C18 C19 123.0(2) . . ?
C20 C19 C18 111.0(2) . . ?
C20 C19 C21 110.2(2) . . ?
C18 C19 C21 112.9(2) . . ?
C14 C22 C24 109.6(2) . . ?
C14 C22 C23 114.3(2) . . ?
C24 C22 C23 110.1(2) . . ?
C30 C25 C26 119.6(2) . . ?
C30 C25 N1 120.1(2) . . ?
C26 C25 N1 120.3(2) . . ?
C27 C26 C25 118.5(3) . . ?
C27 C26 C34 119.9(2) . . ?
C25 C26 C34 121.5(2) . . ?
C28 C27 C26 121.7(3) . . ?
C29 C28 C27 119.6(3) . . ?
C28 C29 C30 121.3(3) . . ?
C29 C30 C25 119.2(2) . . ?
C29 C30 C31 119.8(3) . . ?
C25 C30 C31 121.0(2) . . ?
C30 C31 C32 111.8(2) . . ?
C30 C31 C33 111.7(2) . . ?
C32 C31 C33 110.4(2) . . ?
C26 C34 C36 112.2(2) . . ?
C26 C34 C35 112.8(2) . . ?
C36 C34 C35 109.3(2) . . ?
O1 C38 C39 109.1(2) . . ?
O2 C39 C38 108.9(2) . . ?
C46 C41 C42 119.7(5) . . ?
C43 C42 C41 120.4(5) . . ?
C42 C43 C44 119.3(5) . . ?
C45 C44 C43 120.1(5) . . ?
C46 C45 C44 120.0(5) . . ?
C45 C46 C41 120.4(4) . . ?
C49 C47 C48 118.8(4) . . ?
C49 C48 C47 120.9(4) 2_767 . ?
C48 C49 C47 120.3(4) 2_767 . ?
C1 N1 C25 116.93(19) . . ?
C1 N1 Sm1 107.16(15) . . ?
C25 N1 Sm1 135.84(15) . . ?
C2 N2 C13 118.26(19) . . ?
C2 N2 Sm1 107.03(14) . . ?
C13 N2 Sm1 134.18(15) . . ?
C38 O1 C37 112.91(19) . . ?
C38 O1 Sm1 112.04(15) . . ?
C37 O1 Sm1 122.27(15) . . ?
C40 O2 C39 111.22(19) . . ?
C40 O2 Sm1 121.66(15) . . ?
C39 O2 Sm1 121.76(15) . . ?
Sm1 Br1 Sm1 101.58(3) . 2_775 ?
N2 Sm1 N1 78.20(7) . . ?
N2 Sm1 O2 95.51(7) . . ?
N1 Sm1 O2 94.00(7) . . ?
N2 Sm1 O1 159.19(6) . . ?
N1 Sm1 O1 96.39(6) . . ?
O2 Sm1 O1 64.58(6) . . ?
N2 Sm1 Br1 105.96(6) . . ?
N1 Sm1 Br1 98.51(6) . . ?
O2 Sm1 Br1 156.92(4) . . ?
O1 Sm1 Br1 94.68(4) . . ?
N2 Sm1 C2 26.60(6) . . ?
N1 Sm1 C2 52.97(7) . . ?
O2 Sm1 C2 88.76(7) . . ?
O1 Sm1 C2 139.10(6) . . ?
Br1 Sm1 C2 114.24(5) . . ?
N2 Sm1 C1 52.97(7) . . ?
N1 Sm1 C1 26.60(6) . . ?
O2 Sm1 C1 88.21(7) . . ?
O1 Sm1 C1 116.97(6) . . ?
Br1 Sm1 C1 111.35(5) . . ?
C2 Sm1 C1 26.77(6) . . ?
N2 Sm1 Br1 104.28(6) . 2_775 ?
N1 Sm1 Br1 176.45(5) . 2_775 ?
O2 Sm1 Br1 88.31(5) . 2_775 ?
O1 Sm1 Br1 82.17(5) . 2_775 ?
Br1 Sm1 Br1 78.42(3) . 2_775 ?
C2 Sm1 Br1 129.87(5) . 2_775 ?
C1 Sm1 Br1 156.46(4) . 2_775 ?

loop_
_geom_bond_atom_site_label_1
_geom_bond_atom_site_label_2
_geom_bond_distance
_geom_bond_site_symmetry_2
_geom_bond_publ_flag
C1 C2 1.384(3) . ?
C1 N1 1.403(3) . ?
C1 C5 1.473(3) . ?
C1 Sm1 2.994(2) . ?
C2 N2 1.397(3) . ?
C2 C3 1.474(3) . ?
C2 Sm1 2.984(2) . ?
C3 C12 1.383(3) . ?
C3 C4 1.416(3) . ?
C4 C9 1.381(3) . ?
C4 C5 1.427(3) . ?
C5 C6 1.382(3) . ?
C6 C7 1.420(3) . ?
C7 C8 1.369(3) . ?
C8 C9 1.426(3) . ?
C9 C10 1.427(3) . ?
C10 C11 1.363(3) . ?
C11 C12 1.414(3) . ?
C13 C18 1.404(3) . ?
C13 C14 1.416(4) . ?
C13 N2 1.438(3) . ?
C14 C15 1.401(3) . ?
C14 C22 1.519(4) . ?
C15 C16 1.369(4) . ?
C16 C17 1.376(4) . ?
C17 C18 1.401(3) . ?
C18 C19 1.527(4) . ?
C19 C20 1.522(4) . ?
C19 C21 1.535(4) . ?
C22 C24 1.523(4) . ?
C22 C23 1.526(4) . ?
C25 C30 1.411(4) . ?
C25 C26 1.417(3) . ?
C25 N1 1.427(3) . ?
C26 C27 1.383(4) . ?
C26 C34 1.513(4) . ?
C27 C28 1.381(4) . ?
C28 C29 1.377(4) . ?
C29 C30 1.383(4) . ?
C30 C31 1.520(3) . ?
C31 C32 1.531(4) . ?
C31 C33 1.535(3) . ?
C34 C36 1.532(4) . ?
C34 C35 1.538(3) . ?
C37 O1 1.442(3) . ?
C38 O1 1.423(3) . ?
C38 C39 1.490(4) . ?
C39 O2 1.442(3) . ?
C40 O2 1.441(3) . ?
C41 C46 1.359(5) . ?
C41 C42 1.361(6) . ?
C42 C43 1.350(7) . ?
C43 C44 1.370(7) . ?
C44 C45 1.359(6) . ?
C45 C46 1.342(5) . ?
C47 C49 1.368(5) . ?
C47 C48 1.374(5) . ?
C48 C49 1.348(5) 2_767 ?
C49 C48 1.348(5) 2_767 ?
N1 Sm1 2.263(2) . ?
N2 Sm1 2.259(2) . ?
O1 Sm1 2.5195(17) . ?
O2 Sm1 2.4442(19) . ?
Br1 Sm1 2.9148(8) . ?
Br1 Sm1 3.0532(8) 2_775 ?
Sm1 Br1 3.0532(8) 2_775 ?
